data_4104684
loop_
_publ_author_name
'Yasutomo Segawa'
'Yuta Suzuki'
'Makoto Yamashita'
'Kyoko Nozaki'

_publ_section_title
;
 Chemistry of Boryllithium: Synthesis, Structure, and Reactivity
;
_journal_name_full 'Journal of the American Chemical Society'
_journal_page_first 9600
_journal_page_last 9600
_journal_paper_doi 10.1021/ja903763a
_journal_volume 131
_journal_year 2009
_chemical_formula_sum 'C26 H39 B N2'
_chemical_formula_weight 390.40
_chemical_name_systematic
; 
 ? 
;
_space_group_IT_number 56
_symmetry_cell_setting orthorhombic
_symmetry_space_group_name_Hall '-P 2ab 2ac'
_symmetry_space_group_name_H-M 'P c c n'
_atom_sites_solution_hydrogens geom
_atom_sites_solution_primary direct
_atom_sites_solution_secondary difmap
_audit_creation_method SHELXL-97
_cell_angle_alpha 90.00
_cell_angle_beta 90.00
_cell_angle_gamma 90.00
_cell_formula_units_Z 8
_cell_length_a 19.035(9)
_cell_length_b 15.615(7)
_cell_length_c 16.723(7)
_cell_measurement_reflns_used 15113
_cell_measurement_temperature 103.1500
_cell_measurement_theta_max 27.4835
_cell_measurement_theta_min 3.0724
_cell_volume 4971(4)
_computing_cell_refinement 'RIGAKU CrystalClear'
_computing_data_collection 'RIGAKU CrystalClear'
_computing_data_reduction 'RIGAKU CrystalClear'
_computing_molecular_graphics ORTEP-III
_computing_structure_refinement 'SHELXL-97 (Sheldrick, 1997)'
_computing_structure_solution SIR-97
_diffrn_ambient_temperature 103(2)
_diffrn_detector_area_resol_mean 7.31
_diffrn_measured_fraction_theta_full 0.945
_diffrn_measured_fraction_theta_max 0.945
_diffrn_measurement_device_type 'RIGAKU/MSC Meacury CCD'
_diffrn_measurement_method 'omega scans'
_diffrn_radiation_monochromator graphite
_diffrn_radiation_source 'fine-focus sealed tube'
_diffrn_radiation_type MoK\a
_diffrn_radiation_wavelength 0.71070
_diffrn_reflns_av_R_equivalents 0.0395
_diffrn_reflns_av_sigmaI/netI 0.0243
_diffrn_reflns_limit_h_max 22
_diffrn_reflns_limit_h_min -22
_diffrn_reflns_limit_k_max 18
_diffrn_reflns_limit_k_min -13
_diffrn_reflns_limit_l_max 19
_diffrn_reflns_limit_l_min -15
_diffrn_reflns_number 29906
_diffrn_reflns_theta_full 25.00
_diffrn_reflns_theta_max 25.00
_diffrn_reflns_theta_min 3.07
_exptl_absorpt_coefficient_mu 0.059
_exptl_absorpt_correction_T_max 0.9911
_exptl_absorpt_correction_T_min 0.9596
_exptl_absorpt_correction_type multi-scan
_exptl_absorpt_process_details 'Jacobson, R. (1998) Private communication'
_exptl_crystal_colour Colorless
_exptl_crystal_density_diffrn 1.043
_exptl_crystal_description Needle
_exptl_crystal_F_000 1712
_exptl_crystal_size_max 0.70
_exptl_crystal_size_mid 0.25
_exptl_crystal_size_min 0.15
_refine_diff_density_max 0.212
_refine_diff_density_min -0.147
_refine_diff_density_rms 0.033
_refine_ls_extinction_method none
_refine_ls_goodness_of_fit_ref 1.276
_refine_ls_hydrogen_treatment constr
_refine_ls_matrix_type full
_refine_ls_number_parameters 335
_refine_ls_number_reflns 4144
_refine_ls_number_restraints 48
_refine_ls_restrained_S_all 1.272
_refine_ls_R_factor_all 0.0780
_refine_ls_R_factor_gt 0.0690
_refine_ls_shift/su_max 0.000
_refine_ls_shift/su_mean 0.000
_refine_ls_structure_factor_coef Fsqd
_refine_ls_weighting_details 'calc w=1/[\s^2^(Fo^2^)+(0.0375P)^2^+2.7412P] where P=(Fo^2^+2Fc^2^)/3'
_refine_ls_weighting_scheme calc
_refine_ls_wR_factor_gt 0.1372
_refine_ls_wR_factor_ref 0.1411
_reflns_number_gt 3761
_reflns_number_total 4144
_reflns_threshold_expression >2sigma(I)
_cod_data_source_file ja903763a_si_001_09.cif
_cod_data_source_block 38b
_cod_original_cell_volume 4970(4)
_cod_database_code 4104684

loop_
_symmetry_equiv_pos_as_xyz
'x, y, z'
'-x+1/2, -y+1/2, z'
'x+1/2, -y, -z+1/2'
'-x, y+1/2, -z+1/2'
'-x, -y, -z'
'x-1/2, y-1/2, -z'
'-x-1/2, y, z-1/2'
'x, -y-1/2, z-1/2'

loop_
_atom_site_label
_atom_site_type_symbol
_atom_site_fract_x
_atom_site_fract_y
_atom_site_fract_z
_atom_site_U_iso_or_equiv
_atom_site_adp_type
_atom_site_occupancy
_atom_site_symmetry_multiplicity
_atom_site_calc_flag
_atom_site_refinement_flags
_atom_site_disorder_assembly
_atom_site_disorder_group
B1 B 0.60292(11) 0.07337(14) 0.17550(14) 0.0259(5) Uani 1 1 d . . .
H1 H 0.5599 0.0235 0.1757 0.031 Uiso 1 1 calc R . .
N1 N 0.60694(8) 0.14367(11) 0.12322(10) 0.0281(4) Uani 1 1 d . . .
C1 C 0.66927(11) 0.19542(14) 0.14073(14) 0.0351(5) Uani 1 1 d . . .
H2 H 0.6557 0.2538 0.1580 0.042 Uiso 1 1 calc R . .
H3 H 0.6998 0.2000 0.0930 0.042 Uiso 1 1 calc R . .
C2 C 0.70721(12) 0.14763(14) 0.20865(14) 0.0380(6) Uani 1 1 d . . .
H4 H 0.7540 0.1274 0.1909 0.046 Uiso 1 1 calc R . .
H5 H 0.7132 0.1852 0.2559 0.046 Uiso 1 1 calc R . .
N2 N 0.66103(8) 0.07499(10) 0.22746(10) 0.0281(4) Uani 1 1 d . . .
C3 C 0.55599(10) 0.17495(13) 0.06716(12) 0.0269(4) Uani 1 1 d . . .
C4 C 0.56038(10) 0.15022(13) -0.01314(12) 0.0298(5) Uani 1 1 d . A .
C5 C 0.50838(11) 0.17902(14) -0.06533(13) 0.0342(5) Uani 1 1 d . . .
H6 H 0.5099 0.1623 -0.1199 0.041 Uiso 1 1 calc R . .
C6 C 0.45457(11) 0.23166(14) -0.03890(13) 0.0340(5) Uani 1 1 d . . .
H7 H 0.4194 0.2503 -0.0753 0.041 Uiso 1 1 calc R . .
C7 C 0.45192(11) 0.25694(14) 0.03971(13) 0.0321(5) Uani 1 1 d . . .
H8 H 0.4149 0.2932 0.0572 0.038 Uiso 1 1 calc R . .
C8 C 0.50296(11) 0.22989(13) 0.09427(12) 0.0275(4) Uani 1 1 d . . .
C9 C 0.61897(11) 0.09199(14) -0.04354(13) 0.0369(5) Uani 1 1 d D . .
H9 H 0.6531 0.0833 0.0012 0.044 Uiso 0.50(4) 1 calc PR A 1
H10 H 0.6591 0.0963 -0.0052 0.044 Uiso 0.50(4) 1 calc PR A 2
C10 C 0.6581(13) 0.1367(15) -0.1121(10) 0.059(4) Uani 0.50(4) 1 d PDU A 1
H11 H 0.6963 0.0998 -0.1310 0.088 Uiso 0.50(4) 1 calc PR A 1
H12 H 0.6775 0.1911 -0.0930 0.088 Uiso 0.50(4) 1 calc PR A 1
H13 H 0.6253 0.1477 -0.1562 0.088 Uiso 0.50(4) 1 calc PR A 1
C11 C 0.5916(16) 0.0045(9) -0.0684(15) 0.059(4) Uani 0.50(4) 1 d PDU A 1
H14 H 0.6312 -0.0325 -0.0828 0.089 Uiso 0.50(4) 1 calc PR A 1
H15 H 0.5603 0.0109 -0.1146 0.089 Uiso 0.50(4) 1 calc PR A 1
H16 H 0.5655 -0.0212 -0.0239 0.089 Uiso 0.50(4) 1 calc PR A 1
C12 C 0.49853(13) 0.25904(14) 0.18049(12) 0.0344(5) Uani 1 1 d . . .
H17 H 0.5418 0.2390 0.2087 0.041 Uiso 1 1 calc R . .
C13 C 0.43541(15) 0.2192(2) 0.22157(15) 0.0611(8) Uani 1 1 d . . .
H18 H 0.3922 0.2411 0.1972 0.092 Uiso 1 1 calc R . .
H19 H 0.4361 0.2339 0.2785 0.092 Uiso 1 1 calc R . .
H20 H 0.4372 0.1568 0.2155 0.092 Uiso 1 1 calc R . .
C14 C 0.49561(19) 0.35636(16) 0.18666(15) 0.0590(8) Uani 1 1 d . . .
H21 H 0.5360 0.3812 0.1587 0.089 Uiso 1 1 calc R . .
H22 H 0.4969 0.3733 0.2431 0.089 Uiso 1 1 calc R . .
H23 H 0.4520 0.3772 0.1622 0.089 Uiso 1 1 calc R . .
C15 C 0.68473(10) 0.01097(12) 0.28225(12) 0.0262(4) Uani 1 1 d . . .
C16 C 0.66694(11) 0.01739(13) 0.36332(13) 0.0322(5) Uani 1 1 d . B .
C17 C 0.68899(13) -0.04750(14) 0.41435(14) 0.0384(5) Uani 1 1 d . . .
H24 H 0.6771 -0.0446 0.4695 0.046 Uiso 1 1 calc R . .
C18 C 0.72788(12) -0.11620(14) 0.38665(13) 0.0366(5) Uani 1 1 d . . .
H25 H 0.7420 -0.1601 0.4225 0.044 Uiso 1 1 calc R . .
C19 C 0.74603(11) -0.12081(14) 0.30715(13) 0.0333(5) Uani 1 1 d . . .
H26 H 0.7730 -0.1680 0.2886 0.040 Uiso 1 1 calc R . .
C20 C 0.72543(10) -0.05733(13) 0.25334(13) 0.0288(4) Uani 1 1 d . C .
C21 C 0.62276(13) 0.09148(15) 0.39450(14) 0.0442(6) Uani 1 1 d D . .
H27 H 0.6290 0.1405 0.3567 0.053 Uiso 0.824(16) 1 calc PR B 1
H28 H 0.6097 0.1312 0.3500 0.053 Uiso 0.176(16) 1 calc PR B 2
C22 C 0.5441(2) 0.0672(3) 0.3938(5) 0.0647(17) Uani 0.824(16) 1 d PDU B 1
H29 H 0.5302 0.0505 0.3395 0.097 Uiso 0.824(16) 1 calc PR B 1
H30 H 0.5160 0.1164 0.4110 0.097 Uiso 0.824(16) 1 calc PR B 1
H31 H 0.5361 0.0191 0.4303 0.097 Uiso 0.824(16) 1 calc PR B 1
C23 C 0.6446(5) 0.1227(4) 0.4777(3) 0.0701(19) Uani 0.824(16) 1 d PDU B 1
H32 H 0.6352 0.0777 0.5171 0.105 Uiso 0.824(16) 1 calc PR B 1
H33 H 0.6177 0.1741 0.4916 0.105 Uiso 0.824(16) 1 calc PR B 1
H34 H 0.6949 0.1362 0.4777 0.105 Uiso 0.824(16) 1 calc PR B 1
C24 C 0.74516(12) -0.06407(15) 0.16594(13) 0.0400(6) Uani 1 1 d D . .
H35 H 0.7375 -0.0066 0.1409 0.048 Uiso 0.892(16) 1 calc PR C 1
H36 H 0.7208 -0.0173 0.1359 0.048 Uiso 0.108(16) 1 calc PR C 2
C25 C 0.6965(3) -0.1282(3) 0.1239(2) 0.0572(12) Uani 0.892(16) 1 d PDU C 1
H37 H 0.7010 -0.1845 0.1493 0.086 Uiso 0.892(16) 1 calc PR C 1
H38 H 0.7097 -0.1326 0.0674 0.086 Uiso 0.892(16) 1 calc PR C 1
H39 H 0.6478 -0.1084 0.1280 0.086 Uiso 0.892(16) 1 calc PR C 1
C26 C 0.82236(19) -0.0883(5) 0.1539(3) 0.0660(16) Uani 0.892(16) 1 d PDU C 1
H40 H 0.8524 -0.0468 0.1815 0.099 Uiso 0.892(16) 1 calc PR C 1
H41 H 0.8334 -0.0881 0.0966 0.099 Uiso 0.892(16) 1 calc PR C 1
H42 H 0.8308 -0.1456 0.1758 0.099 Uiso 0.892(16) 1 calc PR C 1
C27 C 0.6466(15) 0.1152(18) -0.1268(9) 0.066(4) Uani 0.50(4) 1 d PDU A 2
H43 H 0.6905 0.0843 -0.1370 0.098 Uiso 0.50(4) 1 calc PR A 2
H44 H 0.6553 0.1770 -0.1296 0.098 Uiso 0.50(4) 1 calc PR A 2
H45 H 0.6117 0.0992 -0.1672 0.098 Uiso 0.50(4) 1 calc PR A 2
C28 C 0.5942(15) -0.0007(8) -0.0440(14) 0.052(3) Uani 0.50(4) 1 d PDU A 2
H46 H 0.5815 -0.0180 0.0105 0.078 Uiso 0.50(4) 1 calc PR A 2
H47 H 0.6320 -0.0376 -0.0638 0.078 Uiso 0.50(4) 1 calc PR A 2
H48 H 0.5531 -0.0062 -0.0789 0.078 Uiso 0.50(4) 1 calc PR A 2
C29 C 0.5568(13) 0.0559(15) 0.436(2) 0.071(5) Uani 0.176(16) 1 d PDU B 2
H49 H 0.5293 0.0225 0.3971 0.106 Uiso 0.176(16) 1 calc PR B 2
H50 H 0.5282 0.1035 0.4558 0.106 Uiso 0.176(16) 1 calc PR B 2
H51 H 0.5707 0.0190 0.4804 0.106 Uiso 0.176(16) 1 calc PR B 2
C30 C 0.6675(14) 0.138(2) 0.4579(16) 0.063(5) Uani 0.176(16) 1 d PDU B 2
H52 H 0.6822 0.0977 0.4992 0.095 Uiso 0.176(16) 1 calc PR B 2
H53 H 0.6395 0.1841 0.4825 0.095 Uiso 0.176(16) 1 calc PR B 2
H54 H 0.7091 0.1633 0.4323 0.095 Uiso 0.176(16) 1 calc PR B 2
C31 C 0.725(3) -0.1503(16) 0.128(2) 0.060(5) Uani 0.108(16) 1 d PDU C 2
H55 H 0.7461 -0.1970 0.1593 0.090 Uiso 0.108(16) 1 calc PR C 2
H56 H 0.7428 -0.1526 0.0732 0.090 Uiso 0.108(16) 1 calc PR C 2
H57 H 0.6739 -0.1564 0.1280 0.090 Uiso 0.108(16) 1 calc PR C 2
C32 C 0.8250(7) -0.046(3) 0.165(3) 0.067(5) Uani 0.108(16) 1 d PDU C 2
H58 H 0.8348 0.0069 0.1934 0.101 Uiso 0.108(16) 1 calc PR C 2
H59 H 0.8410 -0.0412 0.1093 0.101 Uiso 0.108(16) 1 calc PR C 2
H60 H 0.8498 -0.0939 0.1908 0.101 Uiso 0.108(16) 1 calc PR C 2

loop_
_atom_site_aniso_label
_atom_site_aniso_U_11
_atom_site_aniso_U_22
_atom_site_aniso_U_33
_atom_site_aniso_U_23
_atom_site_aniso_U_13
_atom_site_aniso_U_12
B1 0.0228(11) 0.0240(11) 0.0310(13) -0.0002(9) 0.0008(9) -0.0004(9)
N1 0.0213(8) 0.0291(9) 0.0340(10) 0.0068(7) -0.0063(7) -0.0048(7)
C1 0.0285(11) 0.0322(12) 0.0447(13) 0.0097(10) -0.0097(9) -0.0093(9)
C2 0.0329(12) 0.0343(12) 0.0469(14) 0.0126(10) -0.0127(10) -0.0108(9)
N2 0.0255(9) 0.0227(9) 0.0360(10) 0.0062(7) -0.0064(7) -0.0044(7)
C3 0.0217(10) 0.0287(11) 0.0302(11) 0.0066(8) -0.0031(8) -0.0045(8)
C4 0.0270(10) 0.0290(11) 0.0332(12) 0.0021(9) 0.0004(8) 0.0002(8)
C5 0.0359(12) 0.0413(13) 0.0254(11) -0.0005(9) -0.0038(9) 0.0017(10)
C6 0.0308(11) 0.0399(12) 0.0312(12) 0.0038(10) -0.0077(9) 0.0043(9)
C7 0.0270(11) 0.0341(12) 0.0351(13) 0.0032(9) 0.0006(9) 0.0044(9)
C8 0.0248(10) 0.0295(11) 0.0282(11) 0.0040(9) 0.0011(8) -0.0035(9)
C9 0.0309(12) 0.0423(13) 0.0374(13) -0.0011(10) 0.0019(9) 0.0052(10)
C10 0.052(7) 0.068(9) 0.056(5) 0.006(5) 0.026(6) 0.025(5)
C11 0.045(4) 0.047(4) 0.086(11) -0.027(4) -0.002(8) 0.012(4)
C12 0.0345(11) 0.0402(12) 0.0284(11) -0.0001(9) -0.0011(9) 0.0023(10)
C13 0.0612(18) 0.085(2) 0.0366(15) -0.0035(14) 0.0152(12) -0.0148(16)
C14 0.096(2) 0.0441(15) 0.0374(14) -0.0077(12) -0.0084(14) 0.0054(15)
C15 0.0262(10) 0.0232(10) 0.0292(11) 0.0028(8) -0.0063(8) -0.0037(8)
C16 0.0357(12) 0.0271(12) 0.0337(12) -0.0011(9) -0.0018(9) -0.0009(9)
C17 0.0492(14) 0.0371(13) 0.0289(12) 0.0039(10) 0.0007(10) 0.0006(11)
C18 0.0418(13) 0.0326(12) 0.0355(13) 0.0095(10) -0.0051(10) 0.0015(10)
C19 0.0324(11) 0.0297(11) 0.0379(13) 0.0027(9) -0.0042(9) 0.0046(9)
C20 0.0257(10) 0.0298(10) 0.0310(11) 0.0016(9) -0.0031(9) -0.0009(8)
C21 0.0565(16) 0.0326(13) 0.0433(14) -0.0045(10) 0.0067(11) 0.0072(11)
C22 0.058(2) 0.051(2) 0.085(4) -0.010(3) 0.020(2) 0.0189(18)
C23 0.110(5) 0.057(3) 0.042(3) -0.018(2) 0.002(3) 0.021(3)
C24 0.0439(14) 0.0447(14) 0.0313(12) 0.0028(10) -0.0003(10) 0.0124(11)
C25 0.078(3) 0.054(2) 0.0392(18) -0.0138(16) -0.0137(19) 0.020(2)
C26 0.056(2) 0.099(4) 0.043(2) 0.015(3) 0.0150(15) 0.034(2)
C27 0.067(8) 0.072(10) 0.059(6) 0.009(6) 0.026(6) 0.020(6)
C28 0.037(4) 0.047(4) 0.072(9) -0.015(4) 0.001(7) 0.007(3)
C29 0.061(8) 0.063(8) 0.087(10) -0.011(9) 0.027(8) 0.019(7)
C30 0.106(11) 0.054(9) 0.030(8) -0.021(8) 0.003(8) 0.043(8)
C31 0.086(10) 0.056(9) 0.039(9) -0.013(8) -0.009(9) 0.023(9)
C32 0.063(9) 0.097(11) 0.042(9) 0.017(10) 0.016(8) 0.042(10)

loop_
_atom_type_symbol
_atom_type_description
_atom_type_scat_dispersion_real
_atom_type_scat_dispersion_imag
_atom_type_scat_source
C C 0.0033 0.0016 'International Tables Vol C Tables 4.2.6.8 and 6.1.1.4'
H H 0.0000 0.0000 'International Tables Vol C Tables 4.2.6.8 and 6.1.1.4'
B B 0.0013 0.0007 'International Tables Vol C Tables 4.2.6.8 and 6.1.1.4'
N N 0.0061 0.0033 'International Tables Vol C Tables 4.2.6.8 and 6.1.1.4'

loop_
_geom_angle_atom_site_label_1
_geom_angle_atom_site_label_2
_geom_angle_atom_site_label_3
_geom_angle
N1 B1 N2 109.11(17)
N1 B1 H1 125.4
N2 B1 H1 125.4
B1 N1 C3 129.46(16)
B1 N1 C1 110.52(16)
C3 N1 C1 119.37(16)
N1 C1 C2 105.08(16)
N1 C1 H2 110.7
C2 C1 H2 110.7
N1 C1 H3 110.7
C2 C1 H3 110.7
H2 C1 H3 108.8
N2 C2 C1 104.58(16)
N2 C2 H4 110.8
C1 C2 H4 110.8
N2 C2 H5 110.8
C1 C2 H5 110.8
H4 C2 H5 108.9
B1 N2 C15 129.17(16)
B1 N2 C2 110.61(16)
C15 N2 C2 119.24(16)
C4 C3 C8 121.52(18)
C4 C3 N1 119.52(18)
C8 C3 N1 118.96(18)
C5 C4 C3 117.98(19)
C5 C4 C9 120.16(19)
C3 C4 C9 121.84(18)
C6 C5 C4 121.1(2)
C6 C5 H6 119.5
C4 C5 H6 119.5
C7 C6 C5 120.20(19)
C7 C6 H7 119.9
C5 C6 H7 119.9
C6 C7 C8 120.8(2)
C6 C7 H8 119.6
C8 C7 H8 119.6
C7 C8 C3 118.33(19)
C7 C8 C12 119.46(19)
C3 C8 C12 122.19(18)
C11 C9 C28 15.9(13)
C11 C9 C4 112.1(12)
C28 C9 C4 110.0(12)
C11 C9 C27 94.7(11)
C28 C9 C27 109.1(11)
C4 C9 C27 114.4(12)
C11 C9 C10 111.7(11)
C28 C9 C10 125.3(11)
C4 C9 C10 109.4(10)
C27 C9 C10 17.6(13)
C11 C9 H9 107.8
C28 C9 H9 94.4
C4 C9 H9 107.8
C27 C9 H9 119.3
C10 C9 H9 107.8
C11 C9 H10 119.9
C28 C9 H10 107.7
C4 C9 H10 107.7
C27 C9 H10 107.7
C10 C9 H10 94.5
H9 C9 H10 14.8
C9 C10 H11 109.5
C9 C10 H12 109.5
C9 C10 H13 109.5
C9 C11 H14 109.5
C9 C11 H15 109.5
C9 C11 H16 109.5
C8 C12 C13 110.59(19)
C8 C12 C14 111.48(18)
C13 C12 C14 110.5(2)
C8 C12 H17 108.1
C13 C12 H17 108.1
C14 C12 H17 108.1
C12 C13 H18 109.5
C12 C13 H19 109.5
H18 C13 H19 109.5
C12 C13 H20 109.5
H18 C13 H20 109.5
H19 C13 H20 109.5
C12 C14 H21 109.5
C12 C14 H22 109.5
H21 C14 H22 109.5
C12 C14 H23 109.5
H21 C14 H23 109.5
H22 C14 H23 109.5
C16 C15 C20 121.39(18)
C16 C15 N2 119.61(18)
C20 C15 N2 118.99(18)
C17 C16 C15 118.0(2)
C17 C16 C21 120.7(2)
C15 C16 C21 121.29(19)
C18 C17 C16 121.4(2)
C18 C17 H24 119.3
C16 C17 H24 119.3
C19 C18 C17 119.9(2)
C19 C18 H25 120.0
C17 C18 H25 120.0
C18 C19 C20 121.0(2)
C18 C19 H26 119.5
C20 C19 H26 119.5
C19 C20 C15 118.2(2)
C19 C20 C24 120.27(19)
C15 C20 C24 121.50(18)
C16 C21 C23 113.8(3)
C16 C21 C29 109.3(10)
C23 C21 C29 86.0(13)
C16 C21 C22 110.2(2)
C23 C21 C22 110.4(3)
C29 C21 C22 28.6(14)
C16 C21 C30 106.9(11)
C23 C21 C30 22.5(11)
C29 C21 C30 108.3(14)
C22 C21 C30 131.0(11)
C16 C21 H27 107.4
C23 C21 H27 107.4
C29 C21 H27 131.1
C22 C21 H27 107.4
C30 C21 H27 90.3
C16 C21 H28 110.7
C23 C21 H28 123.1
C29 C21 H28 110.7
C22 C21 H28 84.5
C30 C21 H28 110.7
H27 C21 H28 23.8
C21 C22 H29 109.5
C21 C22 H30 109.5
C21 C22 H31 109.5
C21 C23 H32 109.5
C21 C23 H33 109.5
C21 C23 H34 109.5
C20 C24 C26 112.5(2)
C20 C24 C25 109.8(2)
C26 C24 C25 110.9(3)
C20 C24 C31 113.4(15)
C26 C24 C31 88.1(19)
C25 C24 C31 24(2)
C20 C24 C32 104.1(17)
C26 C24 C32 25.6(19)
C25 C24 C32 134.7(19)
C31 C24 C32 113(2)
C20 C24 H35 107.8
C26 C24 H35 107.8
C25 C24 H35 107.8
C31 C24 H35 125.4
C32 C24 H35 88.7
C20 C24 H36 108.6
C26 C24 H36 124.0
C25 C24 H36 88.1
C31 C24 H36 108.6
C32 C24 H36 108.6
H35 C24 H36 21.3
C24 C25 H37 109.5
C24 C25 H38 109.5
C24 C25 H39 109.5
C24 C26 H40 109.5
C24 C26 H41 109.5
C24 C26 H42 109.5
C9 C27 H43 109.5
C9 C27 H44 109.5
H43 C27 H44 109.5
C9 C27 H45 109.5
H43 C27 H45 109.5
H44 C27 H45 109.5
C9 C28 H46 109.5
C9 C28 H47 109.5
H46 C28 H47 109.5
C9 C28 H48 109.5
H46 C28 H48 109.5
H47 C28 H48 109.5
C21 C29 H49 109.5
C21 C29 H50 109.5
H49 C29 H50 109.5
C21 C29 H51 109.5
H49 C29 H51 109.5
H50 C29 H51 109.5
C21 C30 H52 109.5
C21 C30 H53 109.5
H52 C30 H53 109.5
C21 C30 H54 109.5
H52 C30 H54 109.5
H53 C30 H54 109.5
C24 C31 H55 109.5
C24 C31 H56 109.5
H55 C31 H56 109.5
C24 C31 H57 109.5
H55 C31 H57 109.5
H56 C31 H57 109.5
C24 C32 H58 109.5
C24 C32 H59 109.5
H58 C32 H59 109.5
C24 C32 H60 109.5
H58 C32 H60 109.5
H59 C32 H60 109.5

loop_
_geom_bond_atom_site_label_1
_geom_bond_atom_site_label_2
_geom_bond_distance
B1 N1 1.405(3)
B1 N2 1.407(3)
B1 H1 1.1298
N1 C3 1.435(2)
N1 C1 1.465(3)
C1 C2 1.539(3)
C1 H2 0.9900
C1 H3 0.9900
C2 N2 1.469(3)
C2 H4 0.9900
C2 H5 0.9900
N2 C15 1.429(2)
C3 C4 1.400(3)
C3 C8 1.400(3)
C4 C5 1.394(3)
C4 C9 1.526(3)
C5 C6 1.386(3)
C5 H6 0.9500
C6 C7 1.374(3)
C6 H7 0.9500
C7 C8 1.398(3)
C7 H8 0.9500
C8 C12 1.514(3)
C9 C11 1.520(8)
C9 C28 1.523(8)
C9 C27 1.532(8)
C9 C10 1.535(8)
C9 H9 1.0000
C9 H10 1.0000
C10 H11 0.9800
C10 H12 0.9800
C10 H13 0.9800
C11 H14 0.9800
C11 H15 0.9800
C11 H16 0.9800
C12 C13 1.518(3)
C12 C14 1.524(3)
C12 H17 1.0000
C13 H18 0.9800
C13 H19 0.9800
C13 H20 0.9800
C14 H21 0.9800
C14 H22 0.9800
C14 H23 0.9800
C15 C16 1.401(3)
C15 C20 1.404(3)
C16 C17 1.390(3)
C16 C21 1.522(3)
C17 C18 1.383(3)
C17 H24 0.9500
C18 C19 1.376(3)
C18 H25 0.9500
C19 C20 1.395(3)
C19 H26 0.9500
C20 C24 1.513(3)
C21 C23 1.532(5)
C21 C29 1.537(10)
C21 C22 1.545(5)
C21 C30 1.545(10)
C21 H27 1.0000
C21 H28 1.0000
C22 H29 0.9800
C22 H30 0.9800
C22 H31 0.9800
C23 H32 0.9800
C23 H33 0.9800
C23 H34 0.9800
C24 C26 1.531(4)
C24 C25 1.535(4)
C24 C31 1.535(10)
C24 C32 1.545(10)
C24 H35 1.0000
C24 H36 1.0000
C25 H37 0.9800
C25 H38 0.9800
C25 H39 0.9800
C26 H40 0.9800
C26 H41 0.9800
C26 H42 0.9800
C27 H43 0.9800
C27 H44 0.9800
C27 H45 0.9800
C28 H46 0.9800
C28 H47 0.9800
C28 H48 0.9800
C29 H49 0.9800
C29 H50 0.9800
C29 H51 0.9800
C30 H52 0.9800
C30 H53 0.9800
C30 H54 0.9800
C31 H55 0.9800
C31 H56 0.9800
C31 H57 0.9800
C32 H58 0.9800
C32 H59 0.9800
C32 H60 0.9800
